data_2310570
loop_
_publ_author_name
'Einstein, F.W.B.'
'Penfold, B.R.'

_publ_section_title
;
 The Crystal Structure of Hydrated Potassium Tetraperoxyditungstate(VI)
;
_journal_name_full 'Acta Crystallographica (1,1948-23,1967)'
_journal_page_first 1127
_journal_page_last 1133
_journal_volume 17
_journal_year 1964
_chemical_formula_sum 'H8 K2 O15 W2'
_chemical_name_systematic 'K2 W2 O11 (H2 O)4'
_space_group_IT_number 2
_symmetry_space_group_name_Hall '-P 1'
_symmetry_space_group_name_H-M 'P -1'
_cell_angle_alpha 100
_cell_angle_beta 73.3
_cell_angle_gamma 101.5
_cell_formula_units_Z 2
_cell_length_a 9.68
_cell_length_b 11.31
_cell_length_c 6.33
_cell_volume 645.441
_citation_journal_id_ASTM ACCRA9
_cod_data_source_file Einstein_ACCRA9_1964_162.cif
_cod_data_source_block H8K2O15W2
_cod_original_cell_volume 645.4406
_cod_database_code 2310570

loop_
_symmetry_equiv_pos_as_xyz
x,y,z
-x,-y,-z

loop_
_atom_site_label
_atom_site_type_symbol
_atom_site_fract_x
_atom_site_fract_y
_atom_site_fract_z
_atom_site_occupancy
_atom_site_U_iso_or_equiv
O15 O-2 0.297 0.546 0.419 1 0.0
O14 O-2 0.638 0.389 0.168 1 0.0
O4 O-1 0.023 0.902 -0.349 1 0.0
O10 O-2 0.415 0.832 0.214 1 0.0
O5 O-1 0.052 0.834 0.046 1 0.0
O9 O-1 0.564 0.822 0.487 1 0.0
O6 O-2 0.868 0.678 -0.442 1 0.0
K2 K+1 0.2285 0.9926 0.2655 1 0.0
O7 O-1 0.787 0.827 -0.038 1 0.0
W1 W+6 0.9731 0.7696 -0.154 1 0.0
O3 O-1 0.13 0.809 -0.419 1 0.0
W2 W+6 0.6092 0.7955 0.1862 1 0.0
O1 O-1 0.882 0.615 -0.05 1 0.0
O11 O-2 0.509 0.831 -0.019 1 0.0
O8 O-1 0.721 0.825 0.387 1 0.0
O2 O-1 0.032 0.609 -0.198 1 0.0
O13 O-2 0.648 0.012 0.225 1 0.0
K1 K+1 0.1189 0.6309 0.2094 1 0.0
O12 O-2 0.581 0.64 0.141 1 0.0
